data_4505008
loop_
_publ_author_name
'Podesta, Thomas J.'
'Orpen, A. Guy'

_publ_section_title
;
 Tris(Pyridinium)Triazine in Crystal Synthesis of 3-Fold Symmetric
 Structures
;
_journal_issue 2
_journal_name_full 'Crystal Growth &amp; Design'
_journal_page_first 681
_journal_paper_doi 10.1021/cg049783g
_journal_volume 5
_journal_year 2005
_chemical_formula_sum 'C18 H15 Bi Cl6 N6'
_chemical_formula_weight 737.04
_chemical_name_systematic
; 
 ? 
;
_space_group_IT_number 167
_symmetry_cell_setting rhombohedral
_symmetry_space_group_name_Hall '-R 3 2"c'
_symmetry_space_group_name_H-M 'R -3 c :H'
_atom_sites_solution_hydrogens geom
_atom_sites_solution_primary direct
_atom_sites_solution_secondary difmap
_audit_creation_method SHELXL-97
_cell_angle_alpha 90.00
_cell_angle_beta 90.00
_cell_angle_gamma 120.00
_cell_formula_units_Z 6
_cell_length_a 14.7004(12)
_cell_length_b 14.7004(12)
_cell_length_c 19.228(2)
_cell_measurement_reflns_used 919
_cell_measurement_temperature 173(2)
_cell_measurement_theta_max 27.493
_cell_measurement_theta_min 2.771
_cell_volume 3598.5(6)
_computing_cell_refinement 'Bruker SMART'
_computing_data_collection 'Bruker SMART'
_computing_data_reduction 'Bruker SHELXTL'
_computing_molecular_graphics 'Bruker SHELXTL'
_computing_publication_material 'Bruker SHELXTL'
_computing_structure_refinement 'Bruker SHELXTL'
_computing_structure_solution 'Bruker SHELXTL'
_diffrn_ambient_temperature 173(2)
_diffrn_measured_fraction_theta_full 0.911
_diffrn_measured_fraction_theta_max 0.911
_diffrn_measurement_device_type 'CCD area detector'
_diffrn_measurement_method 'phi and omega scans'
_diffrn_radiation_monochromator graphite
_diffrn_radiation_source 'fine-focus sealed tube'
_diffrn_radiation_type MoK\a
_diffrn_radiation_wavelength 0.71073
_diffrn_reflns_av_R_equivalents 0.0300
_diffrn_reflns_av_sigmaI/netI 0.0246
_diffrn_reflns_limit_h_max 19
_diffrn_reflns_limit_h_min -18
_diffrn_reflns_limit_k_max 16
_diffrn_reflns_limit_k_min -17
_diffrn_reflns_limit_l_max 24
_diffrn_reflns_limit_l_min -13
_diffrn_reflns_number 3916
_diffrn_reflns_theta_full 27.49
_diffrn_reflns_theta_max 27.49
_diffrn_reflns_theta_min 2.65
_exptl_absorpt_coefficient_mu 8.037
_exptl_absorpt_correction_T_max 1
_exptl_absorpt_correction_T_min 0.671377
_exptl_absorpt_correction_type multi-scan
_exptl_absorpt_process_details 'SADABS (Sheldrick, 2001)'
_exptl_crystal_colour colourless
_exptl_crystal_density_diffrn 2.041
_exptl_crystal_density_method 'not measured'
_exptl_crystal_description block
_exptl_crystal_F_000 2100
_exptl_crystal_size_max 0.2
_exptl_crystal_size_mid 0.2
_exptl_crystal_size_min 0.15
_refine_diff_density_max 0.293
_refine_diff_density_min -0.993
_refine_diff_density_rms 0.100
_refine_ls_extinction_method none
_refine_ls_goodness_of_fit_ref 1.069
_refine_ls_hydrogen_treatment mixed
_refine_ls_matrix_type full
_refine_ls_number_parameters 50
_refine_ls_number_reflns 844
_refine_ls_number_restraints 0
_refine_ls_restrained_S_all 1.069
_refine_ls_R_factor_all 0.0246
_refine_ls_R_factor_gt 0.0183
_refine_ls_shift/su_max 0.000
_refine_ls_shift/su_mean 0.000
_refine_ls_structure_factor_coef Fsqd
_refine_ls_weighting_details 'calc w=1/[\s^2^(Fo^2^)+(0.0255P)^2^+0.0000P] where P=(Fo^2^+2Fc^2^)/3'
_refine_ls_weighting_scheme calc
_refine_ls_wR_factor_gt 0.0429
_refine_ls_wR_factor_ref 0.0451
_reflns_number_gt 723
_reflns_number_total 844
_reflns_threshold_expression >2sigma(I)
_cod_data_source_file cg049783gsi20040706_102501.cif
_cod_data_source_block 9
_cod_original_sg_symbol_H-M R-3c
_cod_database_code 4505008

loop_
_symmetry_equiv_pos_as_xyz
'x, y, z'
'-y, x-y, z'
'-x+y, -x, z'
'y, x, -z+1/2'
'x-y, -y, -z+1/2'
'-x, -x+y, -z+1/2'
'x+2/3, y+1/3, z+1/3'
'-y+2/3, x-y+1/3, z+1/3'
'-x+y+2/3, -x+1/3, z+1/3'
'y+2/3, x+1/3, -z+5/6'
'x-y+2/3, -y+1/3, -z+5/6'
'-x+2/3, -x+y+1/3, -z+5/6'
'x+1/3, y+2/3, z+2/3'
'-y+1/3, x-y+2/3, z+2/3'
'-x+y+1/3, -x+2/3, z+2/3'
'y+1/3, x+2/3, -z+7/6'
'x-y+1/3, -y+2/3, -z+7/6'
'-x+1/3, -x+y+2/3, -z+7/6'
'-x, -y, -z'
'y, -x+y, -z'
'x-y, x, -z'
'-y, -x, z-1/2'
'-x+y, y, z-1/2'
'x, x-y, z-1/2'
'-x+2/3, -y+1/3, -z+1/3'
'y+2/3, -x+y+1/3, -z+1/3'
'x-y+2/3, x+1/3, -z+1/3'
'-y+2/3, -x+1/3, z-1/6'
'-x+y+2/3, y+1/3, z-1/6'
'x+2/3, x-y+1/3, z-1/6'
'-x+1/3, -y+2/3, -z+2/3'
'y+1/3, -x+y+2/3, -z+2/3'
'x-y+1/3, x+2/3, -z+2/3'
'-y+1/3, -x+2/3, z+1/6'
'-x+y+1/3, y+2/3, z+1/6'
'x+1/3, x-y+2/3, z+1/6'

loop_
_atom_site_label
_atom_site_type_symbol
_atom_site_fract_x
_atom_site_fract_y
_atom_site_fract_z
_atom_site_U_iso_or_equiv
_atom_site_adp_type
_atom_site_occupancy
_atom_site_symmetry_multiplicity
_atom_site_calc_flag
_atom_site_refinement_flags
_atom_site_disorder_assembly
_atom_site_disorder_group
Bi1 Bi 1.0000 0.0000 0.5000 0.02200(10) Uani 1 6 d S . .
Cl1 Cl 1.16033(5) 0.14327(6) 0.42108(3) 0.03020(17) Uani 1 1 d . . .
N1 N 1.6667 0.4265(2) 0.5833 0.0236(7) Uani 1 2 d S . .
C2 C 1.5782(3) 0.3333 0.5833 0.0237(8) Uani 1 2 d S . .
C3 C 1.4771(2) 0.3333 0.5833 0.0201(8) Uani 1 2 d S . .
C4 C 1.3835(2) 0.2406(3) 0.58346(13) 0.0288(7) Uani 1 1 d . . .
H4 H 1.3829 0.1757 0.5836 0.035 Uiso 1 1 calc R A 1
C5 C 1.2910(2) 0.2415(2) 0.58336(14) 0.0368(7) Uani 0.50 1 d P B 1
H5 H 1.2264 0.1769 0.5833 0.044 Uiso 0.50 1 calc PR B 1
N5 N 1.2910(2) 0.2415(2) 0.58336(14) 0.0368(7) Uani 0.50 1 d P B 2
H5A H 1.2311 0.1817 0.5833 0.044 Uiso 0.50 1 calc PR B 2
C6 C 1.2902(3) 0.3333 0.5833 0.0432(10) Uani 1 2 d S . .
H6 H 1.2256 0.3333 0.5833 0.052 Uiso 1 2 calc SR B 1

loop_
_atom_site_aniso_label
_atom_site_aniso_U_11
_atom_site_aniso_U_22
_atom_site_aniso_U_33
_atom_site_aniso_U_23
_atom_site_aniso_U_13
_atom_site_aniso_U_12
Bi1 0.02210(12) 0.02210(12) 0.02178(12) 0.000 0.000 0.01105(6)
Cl1 0.0282(4) 0.0319(4) 0.0314(3) 0.0077(3) 0.0083(3) 0.0157(4)
N1 0.021(2) 0.0217(14) 0.0277(14) -0.0001(6) -0.0001(12) 0.0105(10)
C2 0.0259(17) 0.024(2) 0.0205(15) 0.0003(13) 0.0002(7) 0.0120(12)
C3 0.0194(15) 0.020(2) 0.0213(14) -0.0004(12) -0.0002(6) 0.0098(10)
C4 0.0257(18) 0.0274(17) 0.0338(13) 0.0014(10) -0.0024(11) 0.0137(15)
C5 0.0217(16) 0.0290(17) 0.0533(16) 0.0061(12) -0.0044(11) 0.0077(13)
N5 0.0217(16) 0.0290(17) 0.0533(16) 0.0061(12) -0.0044(11) 0.0077(13)
C6 0.0261(17) 0.048(2) 0.063(3) 0.015(2) 0.0077(11) 0.0239(11)

loop_
_atom_type_symbol
_atom_type_description
_atom_type_scat_dispersion_real
_atom_type_scat_dispersion_imag
_atom_type_scat_source
C C 0.0033 0.0016 'International Tables Vol C Tables 4.2.6.8 and 6.1.1.4'
H H 0.0000 0.0000 'International Tables Vol C Tables 4.2.6.8 and 6.1.1.4'
N N 0.0061 0.0033 'International Tables Vol C Tables 4.2.6.8 and 6.1.1.4'
Cl Cl 0.1484 0.1585 'International Tables Vol C Tables 4.2.6.8 and 6.1.1.4'
Bi Bi -4.1077 10.2566 'International Tables Vol C Tables 4.2.6.8 and 6.1.1.4'

loop_
_geom_angle_atom_site_label_1
_geom_angle_atom_site_label_2
_geom_angle_atom_site_label_3
_geom_angle
_geom_angle_site_symmetry_1
_geom_angle_site_symmetry_3
Cl1 Bi1 Cl1 180.0 21_546 3_765
Cl1 Bi1 Cl1 91.65(2) 21_546 20_666
Cl1 Bi1 Cl1 88.35(2) 3_765 20_666
Cl1 Bi1 Cl1 91.65(2) 21_546 19_756
Cl1 Bi1 Cl1 88.35(2) 3_765 19_756
Cl1 Bi1 Cl1 91.65(2) 20_666 19_756
Cl1 Bi1 Cl1 88.35(2) 21_546 .
Cl1 Bi1 Cl1 91.65(2) 3_765 .
Cl1 Bi1 Cl1 88.35(2) 20_666 .
Cl1 Bi1 Cl1 180.0 19_756 .
Cl1 Bi1 Cl1 88.35(2) 21_546 2_645
Cl1 Bi1 Cl1 91.65(2) 3_765 2_645
Cl1 Bi1 Cl1 180.0 20_666 2_645
Cl1 Bi1 Cl1 88.35(2) 19_756 2_645
Cl1 Bi1 Cl1 91.65(2) . 2_645
C2 N1 C2 114.9(4) 3_875 .
N1 C2 N1 125.1(4) 2_745 .
N1 C2 C3 117.43(19) 2_745 .
N1 C2 C3 117.43(19) . .
C4 C3 C4 119.0(4) 17 .
C4 C3 C2 120.49(19) 17 .
C4 C3 C2 120.49(19) . .
C5 C4 C3 120.0(3) . .
C6 C5 C4 120.9(3) . .
C5 C6 N5 119.2(4) . 17
C5 C6 C5 119.2(4) . 17
N5 C6 C5 0.0(5) 17 17

loop_
_geom_bond_atom_site_label_1
_geom_bond_atom_site_label_2
_geom_bond_distance
_geom_bond_site_symmetry_2
Bi1 Cl1 2.7073(7) 21_546
Bi1 Cl1 2.7073(7) 3_765
Bi1 Cl1 2.7073(7) 20_666
Bi1 Cl1 2.7073(7) 19_756
Bi1 Cl1 2.7073(7) .
Bi1 Cl1 2.7073(7) 2_645
N1 C2 1.337(3) 3_875
N1 C2 1.337(3) .
C2 N1 1.337(3) 2_745
C2 C3 1.485(6) .
C3 C4 1.370(4) 17
C3 C4 1.370(4) .
C4 C5 1.367(4) .
C5 C6 1.356(4) .
C6 N5 1.356(4) 17
C6 C5 1.356(4) 17
